data_4123720
loop_
_publ_author_name
'Cai, Weizhao'
'G\/ladysiak, Andrzej'
'Anio\/la, Michalina'
'Smith, Vincent J.'
'Barbour, Leonard J.'
'Katrusiak, Andrzej'

_publ_section_title
;
 Giant Negative Area Compressibility Tunable in a Soft Porous Framework
 Material.
;
_journal_issue 29
_journal_name_full 'Journal of the American Chemical Society'
_journal_page_first 9296
_journal_page_last 9301
_journal_paper_doi 10.1021/jacs.5b03280
_journal_volume 137
_journal_year 2015
_chemical_formula_moiety 'C18 H12 N2 O3 Zn, H2 O'
_chemical_formula_sum 'C18 H14 N2 O4 Zn'
_chemical_formula_weight 387.68
_chemical_name_systematic
; 
 ? 
;
_space_group_IT_number 82
_symmetry_cell_setting tetragonal
_symmetry_space_group_name_Hall 'I -4'
_symmetry_space_group_name_H-M 'I -4'
_atom_sites_solution_hydrogens geom
_atom_sites_solution_primary direct
_atom_sites_solution_secondary difmap
_audit_creation_method SHELXL-97
_cell_angle_alpha 90.00
_cell_angle_beta 90.00
_cell_angle_gamma 90.00
_cell_formula_units_Z 8
_cell_length_a 26.522(3)
_cell_length_b 26.522(3)
_cell_length_c 4.9344(15)
_cell_measurement_pressure 940000
_cell_measurement_temperature 296(2)
_cell_volume 3470.9(12)
_computing_cell_refinement 'CrysAlis (Oxford Diffraction, 2010)'
_computing_data_collection 'CrysAlis (Oxford Diffraction, 2010)'
_computing_data_reduction 'CrysAlisRED (Oxford Diffraction, 2010)'
_computing_molecular_graphics 'Mercury (Macrae et al., 2008)'
_computing_publication_material 'SHELXL-97 (Sheldrick, 2008)'
_computing_structure_refinement 'SHELXL-97 (Sheldrick, 2008)'
_computing_structure_solution 'SHELXS-97 (Sheldrick, 2008)'
_diffrn_ambient_temperature 296(2)
_diffrn_measured_fraction_theta_full 0.304
_diffrn_measured_fraction_theta_max 0.304
_diffrn_measurement_device_type 'Oxford Diffraction Xcalibur Eos'
_diffrn_measurement_method
;HP omega scans - for more details see:
A. Budzianowski, A. Katrusiak in High-Pressure Crystallography
(Eds.: A. Katrusiak, P. F. McMillan),
Dordrecht: Kluwer Acad. Publ., 2004 pp.157-168
;
_diffrn_radiation_monochromator graphite
_diffrn_radiation_source 'fine-focus sealed tube'
_diffrn_radiation_type MoK\a
_diffrn_radiation_wavelength 0.71073
_diffrn_reflns_av_R_equivalents 0.1394
_diffrn_reflns_av_sigmaI/netI 0.1037
_diffrn_reflns_limit_h_max 32
_diffrn_reflns_limit_h_min -33
_diffrn_reflns_limit_k_max 5
_diffrn_reflns_limit_k_min -5
_diffrn_reflns_limit_l_max 6
_diffrn_reflns_limit_l_min -6
_diffrn_reflns_number 5859
_diffrn_reflns_theta_full 26.45
_diffrn_reflns_theta_max 26.45
_diffrn_reflns_theta_min 4.47
_exptl_absorpt_coefficient_mu 1.439
_exptl_absorpt_correction_T_max 0.8239
_exptl_absorpt_correction_T_min 0.5831
_exptl_absorpt_correction_type analytical
_exptl_absorpt_process_details
;
Katrusiak, A. (2003). REDSHABS - Program for correcting
reflections intensities for DAC absorption, gasket shadowing
and sample crystal absorption. Adam Mickiewicz University, Pozna\'n.
Katrusiak, A. (2004). Z. Kristallogr. 219, 461-467
;
_exptl_crystal_colour Brown
_exptl_crystal_density_diffrn 1.484
_exptl_crystal_density_method 'not measured'
_exptl_crystal_description Block
_exptl_crystal_F_000 1584
_exptl_crystal_size_max 0.44
_exptl_crystal_size_mid 0.25
_exptl_crystal_size_min 0.14
_refine_diff_density_max 0.224
_refine_diff_density_min -0.268
_refine_diff_density_rms 0.059
_refine_ls_abs_structure_details 'Flack H D (1983), Acta Cryst. A39, 876-881'
_refine_ls_abs_structure_Flack 0.01(10)
_refine_ls_extinction_method none
_refine_ls_goodness_of_fit_ref 1.060
_refine_ls_hydrogen_treatment constr
_refine_ls_matrix_type full
_refine_ls_number_parameters 208
_refine_ls_number_reflns 1111
_refine_ls_number_restraints 346
_refine_ls_restrained_S_all 0.964
_refine_ls_R_factor_all 0.1956
_refine_ls_R_factor_gt 0.1074
_refine_ls_shift/su_max 0.000
_refine_ls_shift/su_mean 0.000
_refine_ls_structure_factor_coef Fsqd
_refine_ls_weighting_details 'calc w=1/[\s^2^(Fo^2^)+(0.1441P)^2^+37.8000P] where P=(Fo^2^+2Fc^2^)/3'
_refine_ls_weighting_scheme calc
_refine_ls_wR_factor_gt 0.2471
_refine_ls_wR_factor_ref 0.3052
_reflns_number_gt 604
_reflns_number_total 1111
_reflns_threshold_expression >2sigma(I)
_cod_data_source_file ja5b03280_si_002.cif
_cod_data_source_block 1H2O_0.94GPa_in_Isopropanol
_cod_depositor_comments
;
The following automatic conversions were performed:
'_atom_site_symetry_multiplicity' tag replaced with
'_atom_site_symmetry_multiplicity' tag as specified in the
replacement file
'/usr/data/users/saulius/crontab/automatic-downloads/rss-feeds/ACS/lib/lists/replacement-tags.lst'.

Automatic conversion script
Id: cif_correct_tags 3376 2015-05-07 07:48:27Z andrius 

The following automatic conversions were performed:

'_symmetry_cell_setting' value 'Tetragonal' changed to 'tetragonal'
according to
/usr/data/users/saulius/crontab/automatic-downloads/rss-feeds/ACS/lib/dictionaries/cif_core.dic
dictionary named 'cif_core.dic' version 2.4.2 from 2011-04-26.

Automatic conversion script
Id: cif_fix_values 3271 2015-04-21 07:52:19Z andrius 

 Adding full bibliography for 4123717--4123744.cif.
;
_cod_original_sg_symbol_Hall I-4
_cod_original_sg_symbol_H-M I-4
_cod_database_code 4123720

loop_
_symmetry_equiv_pos_as_xyz
'x, y, z'
'-x, -y, z'
'y, -x, -z'
'-y, x, -z'
'x+1/2, y+1/2, z+1/2'
'-x+1/2, -y+1/2, z+1/2'
'y+1/2, -x+1/2, -z+1/2'
'-y+1/2, x+1/2, -z+1/2'

loop_
_atom_site_label
_atom_site_type_symbol
_atom_site_fract_x
_atom_site_fract_y
_atom_site_fract_z
_atom_site_U_iso_or_equiv
_atom_site_adp_type
_atom_site_occupancy
_atom_site_symmetry_multiplicity
_atom_site_calc_flag
_atom_site_refinement_flags
_atom_site_disorder_assembly
_atom_site_disorder_group
Zn1 Zn 0.27369(12) 0.21377(12) 0.8956(8) 0.0859(14) Uani 1 1 d U . .
O1 O 0.2182(7) 0.2502(6) 1.060(3) 0.086(5) Uani 1 1 d DU . .
H1A H 0.1971 0.2614 0.9455 0.130 Uiso 1 1 d R . .
N1 N 0.2521(6) 0.1440(6) 0.880(3) 0.090(6) Uani 1 1 d DU . .
C1 C 0.2679(7) 0.1066(6) 1.030(4) 0.100(8) Uani 1 1 d DU . .
H1 H 0.2940 0.1098 1.1541 0.120 Uiso 1 1 calc R . .
N2 N 0.2429(6) 0.0626(7) 0.987(3) 0.089(7) Uani 1 1 d DU A .
C2 C 0.2130(5) 0.1225(6) 0.729(2) 0.082(7) Uani 1 1 d DU . .
O2 O 0.2743(6) -0.1636(6) 1.399(4) 0.101(6) Uani 1 1 d DU . .
C3 C 0.1823(6) 0.1446(5) 0.536(3) 0.083(7) Uani 1 1 d DU . .
H3 H 0.1862 0.1784 0.4908 0.100 Uiso 1 1 calc R . .
O3A O 0.3114(13) -0.1369(11) 1.708(5) 0.108(8) Uani 0.63(3) 1 d PDU . .
O3B O 0.3392(10) -0.1218(16) 1.550(10) 0.108(8) Uani 0.37(3) 1 d PDU . .
C4 C 0.1459(4) 0.1155(6) 0.410(2) 0.068(5) Uani 1 1 d DU . .
C5 C 0.1153(6) 0.1376(6) 0.217(3) 0.093(7) Uani 1 1 d DU . .
H5 H 0.1200 0.1715 0.1767 0.111 Uiso 1 1 calc R . .
C6 C 0.0779(5) 0.1113(7) 0.082(3) 0.092(7) Uani 1 1 d DU . .
H6 H 0.0577 0.1270 -0.0467 0.110 Uiso 1 1 calc R . .
C7 C 0.0717(5) 0.0609(7) 0.146(3) 0.087(7) Uani 1 1 d DU . .
H7 H 0.0471 0.0419 0.0585 0.104 Uiso 1 1 calc R . .
C8 C 0.1022(6) 0.0388(6) 0.339(3) 0.076(6) Uani 1 1 d DU . .
H8 H 0.0974 0.0050 0.3804 0.091 Uiso 1 1 calc R . .
C9 C 0.1396(4) 0.0651(6) 0.474(2) 0.072(6) Uani 1 1 d DU . .
C10 C 0.1701(6) 0.0427(6) 0.667(3) 0.070(6) Uani 1 1 d DU . .
H10 H 0.1663 0.0088 0.7113 0.084 Uiso 1 1 calc R . .
C11 C 0.2065(5) 0.0720(6) 0.791(2) 0.094(8) Uani 1 1 d DU . .
C12 C 0.2571(6) 0.0141(6) 1.102(4) 0.090(4) Uani 1 1 d DU . .
C15 C 0.2849(9) -0.0742(5) 1.334(4) 0.090(4) Uani 1 1 d DU . .
C13A C 0.2799(9) 0.0139(5) 1.354(4) 0.090(4) Uani 0.549(17) 1 d PDU A 1
H13A H 0.2857 0.0443 1.4425 0.108 Uiso 0.549(17) 1 calc PR A 1
C14A C 0.2943(9) -0.0305(7) 1.475(3) 0.090(4) Uani 0.549(17) 1 d PDU A 1
H14A H 0.3098 -0.0310 1.6444 0.108 Uiso 0.549(17) 1 calc PR A 1
C16A C 0.2625(11) -0.0760(6) 1.084(4) 0.090(4) Uani 0.549(17) 1 d PDU A 1
H16A H 0.2569 -0.1065 0.9958 0.108 Uiso 0.549(17) 1 calc PR A 1
C17A C 0.2486(9) -0.0308(8) 0.971(3) 0.090(4) Uani 0.549(17) 1 d PDU A 1
H17A H 0.2332 -0.0305 0.8014 0.108 Uiso 0.549(17) 1 calc PR A 1
C13B C 0.3071(6) 0.0054(7) 1.157(6) 0.090(4) Uani 0.451(17) 1 d PDU A 2
H13B H 0.3308 0.0300 1.1135 0.108 Uiso 0.451(17) 1 calc PR A 2
C14B C 0.3229(6) -0.0395(8) 1.276(6) 0.090(4) Uani 0.451(17) 1 d PDU A 2
H14B H 0.3566 -0.0459 1.3142 0.108 Uiso 0.451(17) 1 calc PR A 2
C16B C 0.2333(8) -0.0694(7) 1.287(6) 0.090(4) Uani 0.451(17) 1 d PDU A 2
H16B H 0.2095 -0.0939 1.3298 0.108 Uiso 0.451(17) 1 calc PR A 2
C17B C 0.2220(5) -0.0231(8) 1.168(6) 0.090(4) Uani 0.451(17) 1 d PDU A 2
H17B H 0.1883 -0.0164 1.1298 0.108 Uiso 0.451(17) 1 calc PR A 2
C18 C 0.2918(9) -0.1245(8) 1.474(5) 0.112(8) Uani 1 1 d DU A .
O1W O 0.335(5) 0.116(7) 1.50(3) 0.72(10) Uiso 1 1 d . . .
H1WA H 0.3299 0.1297 1.6519 0.859 Uiso 1 1 d R . .
H1WB H 0.3557 0.1336 1.4134 0.859 Uiso 1 1 d R . .

loop_
_atom_site_aniso_label
_atom_site_aniso_U_11
_atom_site_aniso_U_22
_atom_site_aniso_U_33
_atom_site_aniso_U_23
_atom_site_aniso_U_13
_atom_site_aniso_U_12
Zn1 0.053(2) 0.0480(16) 0.156(3) -0.008(2) -0.010(2) -0.006(4)
O1 0.071(9) 0.063(8) 0.125(11) 0.015(10) 0.036(9) -0.026(12)
N1 0.097(19) 0.062(6) 0.111(14) -0.011(9) -0.017(12) -0.030(11)
C1 0.063(15) 0.049(8) 0.19(2) -0.012(12) -0.041(13) -0.003(14)
N2 0.107(16) 0.057(6) 0.103(13) -0.005(7) -0.032(11) -0.023(10)
C2 0.085(19) 0.056(10) 0.106(16) 0.006(12) -0.010(11) -0.028(15)
O2 0.089(12) 0.056(7) 0.159(12) 0.038(11) -0.023(13) 0.022(15)
C3 0.104(16) 0.037(9) 0.110(15) 0.004(10) -0.013(11) -0.029(13)
O3A 0.109(14) 0.078(13) 0.138(13) 0.027(10) 0.005(12) -0.002(13)
O3B 0.109(14) 0.078(13) 0.138(13) 0.027(10) 0.005(12) -0.002(13)
C4 0.059(10) 0.055(8) 0.091(10) 0.017(9) 0.010(8) -0.022(11)
C5 0.131(18) 0.054(11) 0.092(13) -0.006(10) -0.018(11) 0.011(14)
C6 0.077(15) 0.081(12) 0.118(15) 0.013(14) -0.009(11) 0.006(18)
C7 0.090(16) 0.070(11) 0.101(14) 0.002(12) -0.015(11) 0.007(17)
C8 0.091(17) 0.059(11) 0.078(15) -0.010(11) -0.023(11) -0.016(16)
C9 0.056(13) 0.030(8) 0.131(16) -0.004(9) -0.015(10) -0.010(13)
C10 0.058(13) 0.036(9) 0.115(18) -0.018(10) -0.019(10) 0.006(13)
C11 0.081(16) 0.074(11) 0.127(17) 0.028(13) -0.028(11) -0.044(14)
C12 0.101(8) 0.059(4) 0.109(7) -0.001(5) -0.005(7) -0.006(8)
C15 0.101(8) 0.059(4) 0.109(7) -0.001(5) -0.005(7) -0.006(8)
C13A 0.101(8) 0.059(4) 0.109(7) -0.001(5) -0.005(7) -0.006(8)
C14A 0.101(8) 0.059(4) 0.109(7) -0.001(5) -0.005(7) -0.006(8)
C16A 0.101(8) 0.059(4) 0.109(7) -0.001(5) -0.005(7) -0.006(8)
C17A 0.101(8) 0.059(4) 0.109(7) -0.001(5) -0.005(7) -0.006(8)
C13B 0.101(8) 0.059(4) 0.109(7) -0.001(5) -0.005(7) -0.006(8)
C14B 0.101(8) 0.059(4) 0.109(7) -0.001(5) -0.005(7) -0.006(8)
C16B 0.101(8) 0.059(4) 0.109(7) -0.001(5) -0.005(7) -0.006(8)
C17B 0.101(8) 0.059(4) 0.109(7) -0.001(5) -0.005(7) -0.006(8)
C18 0.120(13) 0.074(7) 0.143(14) 0.020(9) -0.015(13) -0.001(11)

loop_
_atom_type_symbol
_atom_type_description
_atom_type_scat_dispersion_real
_atom_type_scat_dispersion_imag
_atom_type_scat_source
C C 0.0033 0.0016 'International Tables Vol C Tables 4.2.6.8 and 6.1.1.4'
H H 0.0000 0.0000 'International Tables Vol C Tables 4.2.6.8 and 6.1.1.4'
N N 0.0061 0.0033 'International Tables Vol C Tables 4.2.6.8 and 6.1.1.4'
O O 0.0106 0.0060 'International Tables Vol C Tables 4.2.6.8 and 6.1.1.4'
Zn Zn 0.2839 1.4301 'International Tables Vol C Tables 4.2.6.8 and 6.1.1.4'

loop_
_geom_angle_atom_site_label_1
_geom_angle_atom_site_label_2
_geom_angle_atom_site_label_3
_geom_angle
_geom_angle_site_symmetry_1
_geom_angle_site_symmetry_3
O1 Zn1 O1 101.3(5) 6_554 .
O1 Zn1 N1 118.2(7) 6_554 .
O1 Zn1 N1 105.5(7) . .
O1 Zn1 O2 105.6(8) 6_554 7_557
O1 Zn1 O2 110.2(6) . 7_557
N1 Zn1 O2 114.9(7) . 7_557
Zn1 O1 Zn1 121.6(9) 6 .
C1 N1 C2 103.2(15) . .
C1 N1 Zn1 127.5(11) . .
C2 N1 Zn1 129.0(13) . .
N1 C1 N2 114.3(17) . .
C1 N2 C11 107.0(16) . .
C1 N2 C12 125.0(13) . .
C11 N2 C12 127.5(17) . .
C3 C2 C11 119.3(10) . .
C3 C2 N1 129.1(14) . .
C11 C2 N1 111.5(13) . .
C18 O2 Zn1 120.5(10) . 8_547
C4 C3 C2 118.9(6) . .
O3B O3A C18 64.3(11) . .
O3A O3B C18 63.9(11) . .
C3 C4 C5 118.9(11) . .
C3 C4 C9 121.4(9) . .
C5 C4 C9 119.7(10) . .
C4 C5 C6 122.6(6) . .
C5 C6 C7 117.6(10) . .
C8 C7 C6 119.7(11) . .
C7 C8 C9 122.7(9) . .
C8 C9 C10 122.3(12) . .
C8 C9 C4 117.6(10) . .
C10 C9 C4 120.1(10) . .
C9 C10 C11 118.1(8) . .
C10 C11 C2 122.1(10) . .
C10 C11 N2 133.9(15) . .
C2 C11 N2 104.0(13) . .
C17A C12 C13B 96.1(11) . .
C17A C12 C13A 119.5(5) . .
C13B C12 C13A 53.1(13) . .
C17A C12 C17B 52.3(13) . .
C13B C12 C17B 118.7(5) . .
C13A C12 C17B 94.6(10) . .
C17A C12 N2 122.7(14) . .
C13B C12 N2 118.3(15) . .
C13A C12 N2 117.8(15) . .
C17B C12 N2 122.9(15) . .
C16A C15 C14A 124.3(8) . .
C16A C15 C16B 55.0(14) . .
C14A C15 C16B 100.7(12) . .
C16A C15 C14B 98.7(12) . .
C14A C15 C14B 54.3(13) . .
C16B C15 C14B 127.8(9) . .
C16A C15 C18 115.6(17) . .
C14A C15 C18 119.5(19) . .
C16B C15 C18 106.1(18) . .
C14B C15 C18 126.1(19) . .
C14A C13A C12 121.1(4) . .
C15 C14A C13A 116.9(5) . .
C15 C16A C17A 116.9(5) . .
C12 C17A C16A 121.3(2) . .
C12 C13B C14B 121.1(4) . .
C13B C14B C15 115.8(5) . .
C17B C16B C15 111.3(5) . .
C16B C17B C12 125.3(3) . .
O2 C18 O3A 102.2(13) . .
O2 C18 O3B 120.7(19) . .
O3A C18 O3B 52(2) . .
O2 C18 C15 125.2(19) . .
O3A C18 C15 132(3) . .
O3B C18 C15 101(3) . .

loop_
_geom_bond_atom_site_label_1
_geom_bond_atom_site_label_2
_geom_bond_distance
_geom_bond_site_symmetry_2
Zn1 O1 1.925(12) 6_554
Zn1 O1 1.937(16) .
Zn1 N1 1.938(16) .
Zn1 O2 1.975(17) 7_557
O1 Zn1 1.925(12) 6
N1 C1 1.3049(10) .
N1 C2 1.4011(10) .
C1 N2 1.3579(10) .
N2 C11 1.3901(10) .
N2 C12 1.45(2) .
C2 C3 1.3820(10) .
C2 C11 1.386(8) .
O2 C18 1.19(2) .
O2 Zn1 1.975(17) 8_547
C3 C4 1.381(8) .
O3A O3B 1.15(5) .
O3A C18 1.3099(11) .
O3B C18 1.3141(10) .
C4 C5 1.3820(10) .
C4 C9 1.385(8) .
C5 C6 1.383(8) .
C6 C7 1.384(8) .
C7 C8 1.381(8) .
C8 C9 1.382(8) .
C9 C10 1.383(8) .
C10 C11 1.383(8) .
C12 C17A 1.373(7) .
C12 C13B 1.3724(10) .
C12 C13A 1.3818(11) .
C12 C17B 1.394(7) .
C15 C16A 1.370(7) .
C15 C14A 1.374(7) .
C15 C16B 1.394(7) .
C15 C14B 1.395(7) .
C15 C18 1.5130(7) .
C13A C14A 1.376(5) .
C16A C17A 1.375(5) .
C13B C14B 1.394(7) .
C16B C17B 1.394(7) .

loop_
_geom_torsion_atom_site_label_1
_geom_torsion_atom_site_label_2
_geom_torsion_atom_site_label_3
_geom_torsion_atom_site_label_4
_geom_torsion
_geom_torsion_site_symmetry_1
_geom_torsion_site_symmetry_4
O1 Zn1 O1 Zn1 -117.0(14) 6_554 6
N1 Zn1 O1 Zn1 119.2(11) . 6
O2 Zn1 O1 Zn1 -5.5(13) 7_557 6
O1 Zn1 N1 C1 140.6(10) 6_554 .
O1 Zn1 N1 C1 -107.0(10) . .
O2 Zn1 N1 C1 14.6(12) 7_557 .
O1 Zn1 N1 C2 -46.4(12) 6_554 .
O1 Zn1 N1 C2 66.0(10) . .
O2 Zn1 N1 C2 -172.4(8) 7_557 .
C2 N1 C1 N2 0.5(7) . .
Zn1 N1 C1 N2 175.0(11) . .
N1 C1 N2 C11 -0.6(8) . .
N1 C1 N2 C12 172.0(16) . .
C1 N1 C2 C3 -180.0(6) . .
Zn1 N1 C2 C3 5.7(13) . .
C1 N1 C2 C11 -0.3(6) . .
Zn1 N1 C2 C11 -174.7(11) . .
C11 C2 C3 C4 0.1(7) . .
N1 C2 C3 C4 179.8(5) . .
C2 C3 C4 C5 179.9(4) . .
C2 C3 C4 C9 -0.1(7) . .
C3 C4 C5 C6 -179.8(14) . .
C9 C4 C5 C6 0.0(2) . .
C4 C5 C6 C7 -0.1(3) . .
C5 C6 C7 C8 0.3(6) . .
C6 C7 C8 C9 -0.5(9) . .
C7 C8 C9 C10 -179.8(6) . .
C7 C8 C9 C4 0.4(8) . .
C3 C4 C9 C8 179.8(5) . .
C5 C4 C9 C8 -0.2(5) . .
C3 C4 C9 C10 0.1(6) . .
C5 C4 C9 C10 -180.0(4) . .
C8 C9 C10 C11 -179.8(5) . .
C4 C9 C10 C11 -0.1(7) . .
C9 C10 C11 C2 0.1(8) . .
C9 C10 C11 N2 -179.7(6) . .
C3 C2 C11 C10 -0.1(7) . .
N1 C2 C11 C10 -179.8(5) . .
C3 C2 C11 N2 179.7(5) . .
N1 C2 C11 N2 0.0(6) . .
C1 N2 C11 C10 -179.9(6) . .
C12 N2 C11 C10 7.7(18) . .
C1 N2 C11 C2 0.3(6) . .
C12 N2 C11 C2 -172.1(17) . .
C1 N2 C12 C17A -148.4(15) . .
C11 N2 C12 C17A 23(2) . .
C1 N2 C12 C13B -29(2) . .
C11 N2 C12 C13B 141.9(15) . .
C1 N2 C12 C13A 32(2) . .
C11 N2 C12 C13A -157.3(12) . .
C1 N2 C12 C17B 148.3(16) . .
C11 N2 C12 C17B -41(2) . .
C17A C12 C13A C14A 0.0(3) . .
C13B C12 C13A C14A -74.1(6) . .
C17B C12 C13A C14A 48.8(9) . .
N2 C12 C13A C14A 180.0(17) . .
C16A C15 C14A C13A 0.2(7) . .
C16B C15 C14A C13A -54.6(10) . .
C14B C15 C14A C13A 74.7(6) . .
C18 C15 C14A C13A -170(2) . .
C12 C13A C14A C15 0.0(3) . .
C14A C15 C16A C17A -0.2(9) . .
C16B C15 C16A C17A 78.0(9) . .
C14B C15 C16A C17A -52.5(11) . .
C18 C15 C16A C17A 170(2) . .
C13B C12 C17A C16A 50.6(10) . .
C13A C12 C17A C16A -0.1(7) . .
C17B C12 C17A C16A -71.3(8) . .
N2 C12 C17A C16A 180.0(19) . .
C15 C16A C17A C12 0.2(9) . .
C17A C12 C13B C14B -50.0(9) . .
C13A C12 C13B C14B 72.7(6) . .
C17B C12 C13B C14B 0.0(3) . .
N2 C12 C13B C14B 177.6(17) . .
C12 C13B C14B C15 0.0(3) . .
C16A C15 C14B C13B 52.2(9) . .
C14A C15 C14B C13B -74.2(6) . .
C16B C15 C14B C13B 0.2(7) . .
C18 C15 C14B C13B -177(2) . .
C16A C15 C16B C17B -72.1(7) . .
C14A C15 C16B C17B 52.5(10) . .
C14B C15 C16B C17B -0.2(9) . .
C18 C15 C16B C17B 177.6(19) . .
C15 C16B C17B C12 0.2(8) . .
C17A C12 C17B C16B 74.2(9) . .
C13B C12 C17B C16B -0.1(7) . .
C13A C12 C17B C16B -50.1(11) . .
N2 C12 C17B C16B -177.6(18) . .
Zn1 O2 C18 O3A -6(3) 8_547 .
Zn1 O2 C18 O3B 46(4) 8_547 .
Zn1 O2 C18 C15 -179(2) 8_547 .
O3B O3A C18 O2 119.6(15) . .
O3B O3A C18 C15 -68(5) . .
O3A O3B C18 O2 -81.2(16) . .
O3A O3B C18 C15 135(3) . .
C16A C15 C18 O2 -9(3) . .
C14A C15 C18 O2 162(2) . .
C16B C15 C18 O2 49(3) . .
C14B C15 C18 O2 -133(2) . .
C16A C15 C18 O3A 180(3) . .
C14A C15 C18 O3A -9(4) . .
C16B C15 C18 O3A -122(4) . .
C14B C15 C18 O3A 56(4) . .
C16A C15 C18 O3B 132(3) . .
C14A C15 C18 O3B -57(3) . .
C16B C15 C18 O3B -170(3) . .
C14B C15 C18 O3B 8(4) . .
Zn1 O1 Zn1 O1 -117.0(14) 6 6_554
